data_4117852
loop_
_publ_author_name
'Wei-Xiong Zhang'
'Takuya Shiga'
'Hitoshi Miyasaka'
'Masahiro Yamashita'

_publ_contact_author_address
;Aramaki-Aza-Aoba 6-3, 
Aoba-ku, Sendai 980-8578, Japan
;
_publ_contact_author_email yamasita@agnus.chem.tohoku.ac.jp
_publ_contact_author_fax +81-22-795-6548
_publ_contact_author_name 'Yamashita Masahiro '
_publ_contact_author_phone +81-22-795-6544
_publ_section_title
;
 New Approach for Designing Single-Chain Magnets: Organization of Chains
 via Hydrogen Bonding between Nucleobases
;
_journal_name_full 'Journal of the American Chemical Society'
_journal_page_first 6908
_journal_page_last 6911
_journal_paper_doi 10.1021/ja300152k
_journal_volume 134
_journal_year 2012
_chemical_formula_moiety 'C64 H61 Mn2 N9 O6, C H4 O, 2(Cl O4)'
_chemical_formula_sum 'C65 H65 Cl2 Mn2 N9 O15'
_chemical_formula_weight 1393.04
_chemical_name_systematic
; 
 ? 
;
_space_group_IT_number 2
_symmetry_cell_setting triclinic
_symmetry_space_group_name_Hall '-P 1'
_symmetry_space_group_name_H-M 'P -1'
_atom_sites_solution_hydrogens geom
_atom_sites_solution_primary direct
_atom_sites_solution_secondary difmap
_audit_creation_method SHELXL-97
_cell_angle_alpha 65.771(6)
_cell_angle_beta 81.564(8)
_cell_angle_gamma 78.308(8)
_cell_formula_units_Z 2
_cell_length_a 12.7468(2)
_cell_length_b 15.0237(2)
_cell_length_c 18.09970(10)
_cell_measurement_reflns_used 24595
_cell_measurement_temperature 93(2)
_cell_measurement_theta_max 54.96
_cell_measurement_theta_min 8.32
_cell_volume 3087.41(18)
_computing_structure_refinement 'SHELXL-97 (Sheldrick, 1997)'
_computing_structure_solution 'SHELXS-97 (Sheldrick, 1990)'
_diffrn_ambient_temperature 93(2)
_diffrn_detector_area_resol_mean 7.31
_diffrn_measured_fraction_theta_full 0.947
_diffrn_measured_fraction_theta_max 0.947
_diffrn_measurement_device_type 'Rigaku Saturn'
_diffrn_radiation_monochromator graphite
_diffrn_radiation_source 'fine-focus sealed tube'
_diffrn_radiation_type MoK\a
_diffrn_radiation_wavelength 0.71075
_diffrn_reflns_av_R_equivalents 0.0723
_diffrn_reflns_av_sigmaI/netI 0.1794
_diffrn_reflns_limit_h_max 16
_diffrn_reflns_limit_h_min -16
_diffrn_reflns_limit_k_max 19
_diffrn_reflns_limit_k_min -18
_diffrn_reflns_limit_l_max 23
_diffrn_reflns_limit_l_min -21
_diffrn_reflns_number 24552
_diffrn_reflns_theta_full 27.48
_diffrn_reflns_theta_max 27.48
_diffrn_reflns_theta_min 4.16
_exptl_absorpt_coefficient_mu 0.573
_exptl_absorpt_correction_T_max 0.9502
_exptl_absorpt_correction_T_min 0.8795
_exptl_absorpt_correction_type multi-scan
_exptl_absorpt_process_details 'Jacobson, R. (1998) Private communication'
_exptl_crystal_colour Brown
_exptl_crystal_density_diffrn 1.498
_exptl_crystal_description Platelet
_exptl_crystal_F_000 1444
_exptl_crystal_size_max 0.23
_exptl_crystal_size_mid 0.15
_exptl_crystal_size_min 0.09
_refine_diff_density_max 2.000
_refine_diff_density_min -0.913
_refine_diff_density_rms 0.129
_refine_ls_extinction_method none
_refine_ls_goodness_of_fit_ref 0.999
_refine_ls_hydrogen_treatment mixed
_refine_ls_matrix_type full
_refine_ls_number_parameters 843
_refine_ls_number_reflns 13414
_refine_ls_number_restraints 0
_refine_ls_restrained_S_all 0.999
_refine_ls_R_factor_all 0.1266
_refine_ls_R_factor_gt 0.1008
_refine_ls_shift/su_max 0.001
_refine_ls_shift/su_mean 0.000
_refine_ls_structure_factor_coef Fsqd
_refine_ls_weighting_details 'calc w=1/[\s^2^(Fo^2^)+(0.1369P)^2^+0.0000P] where P=(Fo^2^+2Fc^2^)/3'
_refine_ls_weighting_scheme calc
_refine_ls_wR_factor_gt 0.2732
_refine_ls_wR_factor_ref 0.2830
_reflns_number_gt 7499
_reflns_number_total 13414
_reflns_threshold_expression >2sigma(I)
_cod_data_source_file ja300152k_si_003.cif
_cod_data_source_block comp2
_cod_database_code 4117852

loop_
_symmetry_equiv_pos_as_xyz
'x, y, z'
'-x, -y, -z'

loop_
_atom_site_label
_atom_site_type_symbol
_atom_site_fract_x
_atom_site_fract_y
_atom_site_fract_z
_atom_site_U_iso_or_equiv
_atom_site_adp_type
_atom_site_occupancy
_atom_site_symmetry_multiplicity
_atom_site_calc_flag
_atom_site_refinement_flags
Mn1 Mn 0.07295(7) 0.49834(6) 0.09086(5) 0.0152(2) Uani 1 1 d .
Mn2 Mn -0.05999(7) 0.49330(6) 0.42110(5) 0.0160(2) Uani 1 1 d .
Cl1 Cl 0.51678(14) 0.39981(12) 0.26931(11) 0.0325(4) Uani 1 1 d .
Cl2 Cl 0.88116(17) 0.02801(15) 0.23492(13) 0.0487(5) Uani 1 1 d .
O2 O 0.0885(3) 0.3690(3) 0.0933(2) 0.0192(9) Uani 1 1 d .
O1 O -0.0760(3) 0.5170(3) 0.0887(3) 0.0221(9) Uani 1 1 d .
O4 O -0.0382(3) 0.3572(3) 0.4849(2) 0.0199(9) Uani 1 1 d .
O3 O 0.0802(3) 0.5103(3) 0.4323(2) 0.0188(9) Uani 1 1 d .
O5 O 0.0909(4) 0.4396(3) 0.2135(3) 0.0266(10) Uani 1 1 d .
O6 O -0.0095(3) 0.4809(3) 0.3091(3) 0.0246(10) Uani 1 1 d .
O7 O 0.4070(4) 0.3870(4) 0.2807(3) 0.0463(14) Uani 1 1 d .
O8 O 0.5370(6) 0.4455(5) 0.3180(4) 0.072(2) Uani 1 1 d .
O9 O 0.5384(5) 0.4592(4) 0.1846(4) 0.0589(17) Uani 1 1 d .
O10 O 0.5846(5) 0.3055(4) 0.2876(4) 0.0537(16) Uani 1 1 d .
O11 O 0.7832(5) 0.0906(5) 0.2414(4) 0.078(2) Uani 1 1 d .
O12 O 0.8929(6) -0.0598(4) 0.3065(4) 0.072(2) Uani 1 1 d .
O13 O 0.8852(9) 0.0031(6) 0.1680(5) 0.116(3) Uani 1 1 d .
O14 O 0.9626(6) 0.0818(5) 0.2241(6) 0.101(3) Uani 1 1 d .
O15 O 0.8880(6) 0.2185(5) 0.3010(4) 0.0652(19) Uani 1 1 d .
N2 N 0.2314(4) 0.4976(3) 0.0715(3) 0.0198(11) Uani 1 1 d .
N1 N 0.0713(4) 0.6421(4) 0.0489(3) 0.0210(11) Uani 1 1 d .
N4 N -0.2153(4) 0.4941(3) 0.4215(3) 0.0183(11) Uani 1 1 d .
N3 N -0.1010(4) 0.6374(3) 0.3628(3) 0.0179(11) Uani 1 1 d .
N5 N 0.2028(4) -0.0691(4) 0.5805(3) 0.0297(13) Uani 1 1 d .
H60 H 0.1954 -0.1243 0.6230 0.036 Uiso 1 1 calc R
N6 N 0.1125(4) 0.0673(4) 0.4759(4) 0.0312(13) Uani 1 1 d .
N7 N 0.2365(4) 0.1769(4) 0.3874(3) 0.0273(12) Uani 1 1 d .
N8 N 0.3890(5) 0.0970(4) 0.4492(4) 0.0335(14) Uani 1 1 d .
N9 N 0.3849(5) -0.0964(4) 0.6002(3) 0.0340(14) Uani 1 1 d .
H58 H 0.3777 -0.1519 0.6423 0.041 Uiso 1 1 calc R
H59 H 0.4483 -0.0771 0.5853 0.041 Uiso 1 1 calc R
C1 C 0.1739(5) 0.3006(4) 0.1140(4) 0.0199(13) Uani 1 1 d .
C2 C 0.1578(5) 0.2016(4) 0.1324(4) 0.0220(13) Uani 1 1 d .
H1 H 0.0885 0.1892 0.1300 0.026 Uiso 1 1 calc R
C3 C 0.2408(6) 0.1256(5) 0.1532(4) 0.0275(15) Uani 1 1 d .
H2 H 0.2281 0.0608 0.1648 0.033 Uiso 1 1 calc R
C4 C 0.3463(5) 0.1396(5) 0.1581(4) 0.0244(14) Uani 1 1 d .
C5 C 0.4321(6) 0.0606(5) 0.1804(4) 0.0324(16) Uani 1 1 d .
H3 H 0.4205 -0.0037 0.1893 0.039 Uiso 1 1 calc R
C6 C 0.5323(6) 0.0737(5) 0.1898(4) 0.0355(17) Uani 1 1 d .
H4 H 0.5894 0.0196 0.2046 0.043 Uiso 1 1 calc R
C7 C 0.5483(5) 0.1681(5) 0.1770(4) 0.0290(15) Uani 1 1 d .
H5 H 0.6171 0.1776 0.1838 0.035 Uiso 1 1 calc R
C8 C 0.4683(5) 0.2469(5) 0.1552(4) 0.0249(14) Uani 1 1 d .
H6 H 0.4817 0.3099 0.1481 0.030 Uiso 1 1 calc R
C9 C 0.3641(5) 0.2363(4) 0.1427(4) 0.0205(13) Uani 1 1 d .
C10 C 0.2764(5) 0.3177(4) 0.1179(3) 0.0188(13) Uani 1 1 d .
C11 C 0.2977(5) 0.4163(4) 0.0933(4) 0.0196(13) Uani 1 1 d .
H7 H 0.3705 0.4222 0.0932 0.024 Uiso 1 1 calc R
C12 C 0.2647(5) 0.5936(5) 0.0549(4) 0.0252(14) Uani 1 1 d .
C13 C 0.2682(6) 0.6009(5) 0.1374(4) 0.0326(16) Uani 1 1 d .
H31 H 0.1969 0.6291 0.1537 0.039 Uiso 1 1 calc R
H32 H 0.3203 0.6434 0.1320 0.039 Uiso 1 1 calc R
H33 H 0.2896 0.5348 0.1787 0.039 Uiso 1 1 calc R
C14 C 0.3754(5) 0.6002(4) 0.0107(4) 0.0253(14) Uani 1 1 d .
H34 H 0.4300 0.5752 0.0503 0.030 Uiso 1 1 calc R
H35 H 0.3803 0.6693 -0.0248 0.030 Uiso 1 1 calc R
H36 H 0.3874 0.5604 -0.0221 0.030 Uiso 1 1 calc R
C15 C 0.1775(5) 0.6743(5) 0.0045(4) 0.0251(14) Uani 1 1 d .
C16 C 0.1807(5) 0.6751(5) -0.0815(4) 0.0261(14) Uani 1 1 d .
H37 H 0.2124 0.6095 -0.0805 0.031 Uiso 1 1 calc R
H38 H 0.2243 0.7241 -0.1195 0.031 Uiso 1 1 calc R
H39 H 0.1075 0.6923 -0.0991 0.031 Uiso 1 1 calc R
C17 C 0.1858(5) 0.7781(4) -0.0019(4) 0.0284(15) Uani 1 1 d .
H40 H 0.1568 0.8279 -0.0525 0.034 Uiso 1 1 calc R
H41 H 0.2613 0.7830 -0.0016 0.034 Uiso 1 1 calc R
H42 H 0.1446 0.7895 0.0445 0.034 Uiso 1 1 calc R
C18 C -0.0140(5) 0.7078(5) 0.0463(4) 0.0236(14) Uani 1 1 d .
H8 H -0.0039 0.7750 0.0257 0.028 Uiso 1 1 calc R
C19 C -0.1204(5) 0.6880(5) 0.0715(4) 0.0211(13) Uani 1 1 d .
C20 C -0.2053(5) 0.7700(5) 0.0694(4) 0.0233(14) Uani 1 1 d .
C21 C -0.1855(6) 0.8616(5) 0.0642(4) 0.0273(15) Uani 1 1 d .
H9 H -0.1135 0.8705 0.0632 0.033 Uiso 1 1 calc R
C22 C -0.2679(6) 0.9385(5) 0.0604(4) 0.0323(16) Uani 1 1 d .
H10 H -0.2519 0.9993 0.0567 0.039 Uiso 1 1 calc R
C23 C -0.3759(6) 0.9275(6) 0.0620(4) 0.0367(18) Uani 1 1 d .
H11 H -0.4324 0.9810 0.0584 0.044 Uiso 1 1 calc R
C24 C -0.3981(6) 0.8394(6) 0.0688(4) 0.0348(17) Uani 1 1 d .
H12 H -0.4705 0.8321 0.0692 0.042 Uiso 1 1 calc R
C25 C -0.3140(5) 0.7572(5) 0.0753(4) 0.0271(15) Uani 1 1 d .
C26 C -0.3376(5) 0.6640(5) 0.0875(4) 0.0285(15) Uani 1 1 d .
H13 H -0.4104 0.6562 0.0904 0.034 Uiso 1 1 calc R
C27 C -0.2588(5) 0.5847(5) 0.0953(4) 0.0241(14) Uani 1 1 d .
H14 H -0.2774 0.5220 0.1069 0.029 Uiso 1 1 calc R
C28 C -0.1487(5) 0.5959(5) 0.0860(3) 0.0206(13) Uani 1 1 d .
C29 C -0.1068(5) 0.2936(4) 0.5154(4) 0.0184(12) Uani 1 1 d .
C30 C -0.0664(5) 0.1971(4) 0.5703(4) 0.0224(13) Uani 1 1 d .
H15 H 0.0073 0.1803 0.5810 0.027 Uiso 1 1 calc R
C31 C -0.1335(5) 0.1281(5) 0.6077(4) 0.0248(14) Uani 1 1 d .
H16 H -0.1056 0.0652 0.6463 0.030 Uiso 1 1 calc R
C32 C -0.2419(5) 0.1466(5) 0.5913(4) 0.0245(14) Uani 1 1 d .
C33 C -0.3106(6) 0.0745(5) 0.6304(4) 0.0326(16) Uani 1 1 d .
H17 H -0.2839 0.0131 0.6713 0.039 Uiso 1 1 calc R
C34 C -0.4135(7) 0.0913(6) 0.6108(5) 0.042(2) Uani 1 1 d .
H18 H -0.4585 0.0424 0.6380 0.051 Uiso 1 1 calc R
C35 C -0.4525(6) 0.1809(6) 0.5503(5) 0.0361(17) Uani 1 1 d .
H19 H -0.5235 0.1914 0.5349 0.043 Uiso 1 1 calc R
C36 C -0.3899(5) 0.2556(5) 0.5119(4) 0.0301(15) Uani 1 1 d .
H20 H -0.4191 0.3163 0.4714 0.036 Uiso 1 1 calc R
C37 C -0.2844(5) 0.2421(4) 0.5322(4) 0.0212(13) Uani 1 1 d .
C38 C -0.2147(5) 0.3176(4) 0.4971(4) 0.0189(12) Uani 1 1 d .
C39 C -0.2605(5) 0.4169(4) 0.4494(4) 0.0198(13) Uani 1 1 d .
H21 H -0.3329 0.4266 0.4369 0.024 Uiso 1 1 calc R
C40 C -0.2759(5) 0.5924(5) 0.3688(4) 0.0215(13) Uani 1 1 d .
C41 C -0.3934(5) 0.6045(4) 0.4012(4) 0.0247(14) Uani 1 1 d .
H43 H -0.4362 0.5794 0.3755 0.030 Uiso 1 1 calc R
H44 H -0.4205 0.6746 0.3888 0.030 Uiso 1 1 calc R
H45 H -0.3989 0.5673 0.4602 0.030 Uiso 1 1 calc R
C42 C -0.2690(6) 0.5916(5) 0.2839(4) 0.0277(15) Uani 1 1 d .
H46 H -0.2037 0.6163 0.2532 0.033 Uiso 1 1 calc R
H47 H -0.3320 0.6340 0.2555 0.033 Uiso 1 1 calc R
H48 H -0.2670 0.5239 0.2887 0.033 Uiso 1 1 calc R
C43 C -0.2185(5) 0.6756(4) 0.3688(4) 0.0192(13) Uani 1 1 d .
C44 C -0.2391(5) 0.6903(5) 0.4489(4) 0.0231(13) Uani 1 1 d .
H49 H -0.2572 0.6294 0.4930 0.028 Uiso 1 1 calc R
H50 H -0.2988 0.7445 0.4443 0.028 Uiso 1 1 calc R
H51 H -0.1744 0.7066 0.4606 0.028 Uiso 1 1 calc R
C45 C -0.2515(6) 0.7751(5) 0.2981(4) 0.0282(15) Uani 1 1 d .
H52 H -0.2471 0.8296 0.3135 0.034 Uiso 1 1 calc R
H53 H -0.3253 0.7796 0.2861 0.034 Uiso 1 1 calc R
H54 H -0.2030 0.7795 0.2498 0.034 Uiso 1 1 calc R
C46 C -0.0307(5) 0.6955(4) 0.3245(4) 0.0218(13) Uani 1 1 d .
H22 H -0.0581 0.7633 0.2963 0.026 Uiso 1 1 calc R
C47 C 0.0832(5) 0.6684(4) 0.3200(4) 0.0207(13) Uani 1 1 d .
C48 C 0.1489(6) 0.7382(5) 0.2629(4) 0.0261(15) Uani 1 1 d .
C49 C 0.1061(6) 0.8300(5) 0.2034(4) 0.0291(15) Uani 1 1 d .
H23 H 0.0304 0.8471 0.2006 0.035 Uiso 1 1 calc R
C50 C 0.1706(6) 0.8951(5) 0.1496(4) 0.0348(17) Uani 1 1 d .
H24 H 0.1391 0.9563 0.1108 0.042 Uiso 1 1 calc R
C51 C 0.2839(6) 0.8716(5) 0.1517(4) 0.0348(17) Uani 1 1 d .
H25 H 0.3285 0.9160 0.1138 0.042 Uiso 1 1 calc R
C52 C 0.3279(6) 0.7844(5) 0.2086(4) 0.0344(17) Uani 1 1 d .
H26 H 0.4037 0.7691 0.2111 0.041 Uiso 1 1 calc R
C53 C 0.2628(5) 0.7166(5) 0.2640(4) 0.0258(14) Uani 1 1 d .
C54 C 0.3098(5) 0.6219(5) 0.3184(4) 0.0281(15) Uani 1 1 d .
H27 H 0.3858 0.6050 0.3175 0.034 Uiso 1 1 calc R
C55 C 0.2484(5) 0.5550(5) 0.3718(4) 0.0232(14) Uani 1 1 d .
H28 H 0.2824 0.4928 0.4077 0.028 Uiso 1 1 calc R
C56 C 0.1340(5) 0.5769(4) 0.3748(4) 0.0197(13) Uani 1 1 d .
C57 C 0.0685(5) 0.4289(4) 0.2852(4) 0.0196(13) Uani 1 1 d .
C58 C 0.1394(5) 0.3471(5) 0.3465(4) 0.0231(14) Uani 1 1 d .
H61 H 0.1033 0.3321 0.4016 0.028 Uiso 1 1 calc R
H62 H 0.2077 0.3697 0.3452 0.028 Uiso 1 1 calc R
C59 C 0.1638(6) 0.2537(5) 0.3296(4) 0.0308(16) Uani 1 1 d .
H63 H 0.0960 0.2290 0.3335 0.037 Uiso 1 1 calc R
H64 H 0.1971 0.2691 0.2736 0.037 Uiso 1 1 calc R
C60 C 0.1157(6) -0.0174(6) 0.5408(4) 0.0321(16) Uani 1 1 d .
H29 H 0.0504 -0.0432 0.5606 0.039 Uiso 1 1 calc R
C61 C 0.2112(5) 0.0958(5) 0.4542(4) 0.0260(14) Uani 1 1 d .
C62 C 0.3453(6) 0.1724(5) 0.3883(4) 0.0346(17) Uani 1 1 d .
H30 H 0.3850 0.2197 0.3483 0.041 Uiso 1 1 calc R
C63 C 0.3035(5) 0.0488(5) 0.4915(4) 0.0261(14) Uani 1 1 d .
C64 C 0.3019(5) -0.0426(4) 0.5599(4) 0.0218(13) Uani 1 1 d .
C65 C 0.8553(8) 0.3203(6) 0.2732(5) 0.051(2) Uani 1 1 d .
H55 H 0.8868 0.3521 0.2178 0.061 Uiso 1 1 calc R
H56 H 0.8794 0.3455 0.3089 0.061 Uiso 1 1 calc R
H57 H 0.7768 0.3351 0.2734 0.061 Uiso 1 1 calc R
H66 H 0.875(6) 0.177(6) 0.267(5) 0.04(2) Uiso 1 1 d .

loop_
_atom_site_aniso_label
_atom_site_aniso_U_11
_atom_site_aniso_U_22
_atom_site_aniso_U_33
_atom_site_aniso_U_23
_atom_site_aniso_U_13
_atom_site_aniso_U_12
Mn1 0.0168(5) 0.0094(4) 0.0141(4) -0.0002(3) 0.0007(3) -0.0012(3)
Mn2 0.0168(5) 0.0121(4) 0.0146(5) -0.0029(4) 0.0008(3) 0.0010(3)
Cl1 0.0317(9) 0.0165(7) 0.0424(10) -0.0005(7) -0.0115(8) -0.0062(6)
Cl2 0.0480(12) 0.0307(10) 0.0524(13) -0.0030(9) -0.0086(10) 0.0009(9)
O2 0.019(2) 0.019(2) 0.020(2) -0.0071(18) -0.0004(17) -0.0041(17)
O1 0.018(2) 0.015(2) 0.028(2) -0.0022(18) -0.0012(18) -0.0027(17)
O4 0.018(2) 0.018(2) 0.020(2) -0.0055(18) 0.0005(17) -0.0005(17)
O3 0.016(2) 0.017(2) 0.019(2) -0.0048(17) 0.0021(17) -0.0022(16)
O5 0.028(2) 0.027(2) 0.018(2) -0.0046(19) 0.0058(19) -0.002(2)
O6 0.024(2) 0.023(2) 0.025(2) -0.011(2) -0.0024(19) 0.0042(18)
O7 0.038(3) 0.040(3) 0.056(4) -0.011(3) 0.009(3) -0.021(3)
O8 0.087(5) 0.053(4) 0.095(5) -0.038(4) -0.046(4) 0.000(4)
O9 0.052(4) 0.046(4) 0.050(4) 0.013(3) -0.001(3) -0.015(3)
O10 0.053(4) 0.025(3) 0.074(4) -0.010(3) -0.022(3) 0.006(3)
O11 0.051(4) 0.069(5) 0.081(5) -0.011(4) -0.013(4) 0.026(3)
O12 0.094(5) 0.027(3) 0.073(5) 0.012(3) -0.033(4) -0.013(3)
O13 0.189(10) 0.084(6) 0.067(5) -0.038(5) -0.046(5) 0.043(6)
O14 0.055(5) 0.042(4) 0.175(9) -0.018(5) 0.036(5) -0.027(4)
O15 0.070(5) 0.048(4) 0.054(4) 0.005(3) 0.005(3) -0.020(4)
N2 0.045(3) 0.001(2) 0.010(2) 0.0017(18) -0.005(2) -0.002(2)
N1 0.020(3) 0.015(2) 0.028(3) -0.009(2) -0.001(2) -0.001(2)
N4 0.032(3) 0.008(2) 0.011(2) -0.0009(19) -0.009(2) 0.005(2)
N3 0.024(3) 0.010(2) 0.016(2) -0.005(2) 0.002(2) 0.001(2)
N5 0.026(3) 0.025(3) 0.027(3) 0.000(2) 0.006(2) -0.007(2)
N6 0.024(3) 0.029(3) 0.034(3) -0.007(3) 0.002(3) -0.005(2)
N7 0.026(3) 0.017(3) 0.032(3) -0.002(2) -0.008(2) -0.002(2)
N8 0.026(3) 0.022(3) 0.037(3) 0.005(3) -0.004(3) -0.007(2)
N9 0.026(3) 0.027(3) 0.035(3) 0.001(3) 0.001(3) -0.004(2)
C1 0.025(3) 0.016(3) 0.015(3) -0.004(2) 0.001(2) -0.001(2)
C2 0.028(3) 0.018(3) 0.021(3) -0.008(3) 0.000(3) -0.006(3)
C3 0.042(4) 0.012(3) 0.027(3) -0.005(3) -0.002(3) -0.006(3)
C4 0.031(4) 0.017(3) 0.022(3) -0.008(3) 0.002(3) -0.001(3)
C5 0.042(4) 0.017(3) 0.034(4) -0.009(3) 0.002(3) -0.002(3)
C6 0.031(4) 0.023(4) 0.040(4) -0.007(3) 0.003(3) 0.005(3)
C7 0.020(3) 0.021(3) 0.039(4) -0.007(3) 0.004(3) -0.001(3)
C8 0.023(3) 0.018(3) 0.027(3) -0.005(3) 0.008(3) -0.002(3)
C9 0.023(3) 0.013(3) 0.019(3) -0.004(2) 0.007(3) -0.003(2)
C10 0.025(3) 0.015(3) 0.015(3) -0.006(2) 0.007(2) -0.006(2)
C11 0.016(3) 0.017(3) 0.027(3) -0.011(3) 0.003(2) -0.004(2)
C12 0.020(3) 0.016(3) 0.039(4) -0.008(3) -0.003(3) -0.004(2)
C13 0.043(4) 0.030(4) 0.026(4) -0.008(3) -0.010(3) -0.010(3)
C14 0.021(3) 0.015(3) 0.036(4) -0.005(3) 0.001(3) -0.009(2)
C15 0.026(3) 0.014(3) 0.031(4) -0.004(3) -0.003(3) -0.006(3)
C16 0.031(4) 0.023(3) 0.018(3) 0.001(3) 0.001(3) -0.013(3)
C17 0.032(4) 0.010(3) 0.040(4) -0.005(3) -0.003(3) -0.006(3)
C18 0.026(3) 0.014(3) 0.027(3) -0.007(3) 0.000(3) 0.000(2)
C19 0.021(3) 0.020(3) 0.015(3) -0.003(2) -0.002(2) 0.003(2)
C20 0.025(3) 0.021(3) 0.015(3) -0.003(3) 0.003(3) 0.002(3)
C21 0.031(4) 0.023(3) 0.023(3) -0.009(3) -0.001(3) 0.006(3)
C22 0.035(4) 0.026(4) 0.030(4) -0.013(3) 0.004(3) 0.006(3)
C23 0.027(4) 0.037(4) 0.037(4) -0.013(3) 0.005(3) 0.007(3)
C24 0.029(4) 0.042(4) 0.024(4) -0.008(3) 0.006(3) 0.000(3)
C25 0.023(3) 0.034(4) 0.015(3) -0.006(3) 0.002(3) 0.004(3)
C26 0.019(3) 0.041(4) 0.019(3) -0.007(3) -0.001(3) -0.003(3)
C27 0.024(3) 0.028(3) 0.016(3) -0.005(3) 0.002(3) -0.005(3)
C28 0.021(3) 0.021(3) 0.013(3) -0.002(2) 0.001(2) -0.001(2)
C29 0.026(3) 0.010(3) 0.019(3) -0.008(2) 0.002(3) -0.001(2)
C30 0.026(3) 0.015(3) 0.021(3) -0.005(3) -0.004(3) 0.004(2)
C31 0.035(4) 0.014(3) 0.023(3) -0.005(3) -0.001(3) -0.005(3)
C32 0.034(4) 0.016(3) 0.021(3) -0.008(3) 0.009(3) -0.005(3)
C33 0.045(4) 0.020(3) 0.033(4) -0.011(3) 0.011(3) -0.014(3)
C34 0.045(5) 0.032(4) 0.050(5) -0.015(4) 0.016(4) -0.023(4)
C35 0.024(4) 0.035(4) 0.053(5) -0.023(4) 0.000(3) -0.004(3)
C36 0.029(4) 0.021(3) 0.041(4) -0.016(3) 0.004(3) -0.003(3)
C37 0.025(3) 0.015(3) 0.022(3) -0.010(3) 0.007(3) -0.004(2)
C38 0.026(3) 0.012(3) 0.019(3) -0.008(2) 0.003(3) -0.003(2)
C39 0.019(3) 0.013(3) 0.024(3) -0.006(2) -0.004(2) 0.004(2)
C40 0.018(3) 0.018(3) 0.023(3) -0.005(3) -0.006(2) 0.006(2)
C41 0.019(3) 0.015(3) 0.038(4) -0.010(3) -0.008(3) 0.005(2)
C42 0.036(4) 0.022(3) 0.020(3) -0.003(3) -0.006(3) -0.004(3)
C43 0.020(3) 0.016(3) 0.018(3) -0.005(2) -0.002(2) 0.002(2)
C44 0.024(3) 0.024(3) 0.021(3) -0.011(3) 0.000(3) 0.000(3)
C45 0.032(4) 0.017(3) 0.029(4) -0.004(3) -0.006(3) 0.004(3)
C46 0.030(3) 0.014(3) 0.015(3) -0.002(2) 0.001(3) -0.002(2)
C47 0.026(3) 0.013(3) 0.021(3) -0.007(2) 0.001(3) -0.001(2)
C48 0.036(4) 0.026(3) 0.018(3) -0.011(3) 0.008(3) -0.010(3)
C49 0.033(4) 0.021(3) 0.030(4) -0.006(3) 0.005(3) -0.009(3)
C50 0.049(5) 0.023(4) 0.026(4) -0.006(3) 0.006(3) -0.008(3)
C51 0.047(5) 0.031(4) 0.030(4) -0.012(3) 0.010(3) -0.023(3)
C52 0.043(4) 0.030(4) 0.031(4) -0.013(3) 0.005(3) -0.014(3)
C53 0.030(4) 0.032(4) 0.020(3) -0.014(3) 0.007(3) -0.014(3)
C54 0.025(3) 0.037(4) 0.027(4) -0.016(3) 0.006(3) -0.014(3)
C55 0.023(3) 0.025(3) 0.017(3) -0.005(3) 0.000(3) -0.005(3)
C56 0.025(3) 0.019(3) 0.016(3) -0.010(3) 0.003(2) -0.002(2)
C57 0.022(3) 0.019(3) 0.017(3) -0.006(2) 0.000(2) -0.005(2)
C58 0.024(3) 0.024(3) 0.018(3) -0.006(3) -0.002(3) 0.002(3)
C59 0.034(4) 0.025(4) 0.028(4) -0.003(3) -0.011(3) -0.002(3)
C60 0.024(3) 0.039(4) 0.031(4) -0.012(3) 0.004(3) -0.010(3)
C61 0.032(4) 0.019(3) 0.026(3) -0.008(3) -0.001(3) -0.003(3)
C62 0.031(4) 0.017(3) 0.038(4) 0.007(3) -0.002(3) -0.004(3)
C63 0.027(3) 0.018(3) 0.025(3) -0.001(3) 0.003(3) -0.007(3)
C64 0.023(3) 0.014(3) 0.025(3) -0.006(3) 0.000(3) 0.001(2)
C65 0.069(6) 0.048(5) 0.035(4) -0.008(4) 0.002(4) -0.030(5)

loop_
_atom_type_symbol
_atom_type_description
_atom_type_scat_dispersion_real
_atom_type_scat_dispersion_imag
_atom_type_scat_source
C C 0.0033 0.0016 'International Tables Vol C Tables 4.2.6.8 and 6.1.1.4'
H H 0.0000 0.0000 'International Tables Vol C Tables 4.2.6.8 and 6.1.1.4'
N N 0.0061 0.0033 'International Tables Vol C Tables 4.2.6.8 and 6.1.1.4'
O O 0.0106 0.0060 'International Tables Vol C Tables 4.2.6.8 and 6.1.1.4'
Mn Mn 0.3368 0.7283 'International Tables Vol C Tables 4.2.6.8 and 6.1.1.4'
Cl Cl 0.1484 0.1585 'International Tables Vol C Tables 4.2.6.8 and 6.1.1.4'

loop_
_geom_angle_atom_site_label_1
_geom_angle_atom_site_label_2
_geom_angle_atom_site_label_3
_geom_angle
O1 Mn1 O2 92.29(18)
O1 Mn1 N1 91.05(19)
O2 Mn1 N1 160.3(2)
O1 Mn1 N2 169.07(18)
O2 Mn1 N2 91.61(18)
N1 Mn1 N2 81.9(2)
O1 Mn1 O5 101.52(18)
O2 Mn1 O5 89.82(18)
N1 Mn1 O5 108.5(2)
N2 Mn1 O5 88.69(18)
O4 Mn2 O3 94.11(18)
O4 Mn2 N3 172.39(19)
O3 Mn2 N3 90.9(2)
O4 Mn2 N4 91.24(18)
O3 Mn2 N4 168.09(19)
N3 Mn2 N4 82.8(2)
O4 Mn2 O6 96.09(17)
O3 Mn2 O6 91.21(17)
N3 Mn2 O6 89.49(18)
N4 Mn2 O6 98.80(18)
O8 Cl1 O7 110.6(4)
O8 Cl1 O10 110.6(4)
O7 Cl1 O10 109.6(3)
O8 Cl1 O9 110.8(4)
O7 Cl1 O9 107.5(4)
O10 Cl1 O9 107.6(4)
O14 Cl2 O13 109.3(6)
O14 Cl2 O12 110.5(5)
O13 Cl2 O12 109.2(5)
O14 Cl2 O11 106.1(5)
O13 Cl2 O11 111.1(5)
O12 Cl2 O11 110.6(5)
C1 O2 Mn1 125.8(4)
C28 O1 Mn1 129.3(4)
C29 O4 Mn2 130.7(4)
C56 O3 Mn2 123.2(4)
C57 O5 Mn1 156.8(4)
C57 O6 Mn2 134.2(4)
C65 O15 H66 121(4)
C11 N2 C12 121.9(5)
C11 N2 Mn1 121.2(4)
C12 N2 Mn1 114.3(4)
C18 N1 C15 120.4(5)
C18 N1 Mn1 125.2(4)
C15 N1 Mn1 113.6(4)
C39 N4 C40 119.7(5)
C39 N4 Mn2 124.9(4)
C40 N4 Mn2 114.1(4)
C46 N3 C43 122.2(5)
C46 N3 Mn2 122.4(4)
C43 N3 Mn2 115.3(4)
C60 N5 C64 124.5(6)
C60 N5 H60 117.7
C64 N5 H60 117.7
C60 N6 C61 111.0(6)
C61 N7 C62 104.6(5)
C61 N7 C59 128.0(6)
C62 N7 C59 127.3(6)
C62 N8 C63 103.7(6)
C64 N9 H58 120.0
C64 N9 H59 120.0
H58 N9 H59 120.0
O2 C1 C10 125.2(5)
O2 C1 C2 115.7(5)
C10 C1 C2 119.1(6)
C3 C2 C1 120.6(6)
C3 C2 H1 119.7
C1 C2 H1 119.7
C2 C3 C4 122.2(6)
C2 C3 H2 118.9
C4 C3 H2 118.9
C5 C4 C3 122.1(6)
C5 C4 C9 119.2(6)
C3 C4 C9 118.6(6)
C6 C5 C4 121.8(6)
C6 C5 H3 119.1
C4 C5 H3 119.1
C5 C6 C7 118.6(7)
C5 C6 H4 120.7
C7 C6 H4 120.7
C8 C7 C6 121.8(7)
C8 C7 H5 119.1
C6 C7 H5 119.1
C7 C8 C9 121.0(6)
C7 C8 H6 119.5
C9 C8 H6 119.5
C4 C9 C8 117.5(6)
C4 C9 C10 119.0(6)
C8 C9 C10 123.5(5)
C1 C10 C11 120.7(6)
C1 C10 C9 120.4(5)
C11 C10 C9 118.8(5)
N2 C11 C10 128.5(6)
N2 C11 H7 115.7
C10 C11 H7 115.7
N2 C12 C14 110.9(5)
N2 C12 C15 106.0(5)
C14 C12 C15 112.2(5)
N2 C12 C13 108.1(5)
C14 C12 C13 108.9(5)
C15 C12 C13 110.6(5)
C12 C13 H31 109.5
C12 C13 H32 109.5
H31 C13 H32 109.5
C12 C13 H33 109.5
H31 C13 H33 109.5
H32 C13 H33 109.5
C12 C14 H34 109.5
C12 C14 H35 109.5
H34 C14 H35 109.5
C12 C14 H36 109.5
H34 C14 H36 109.5
H35 C14 H36 109.5
N1 C15 C17 111.3(5)
N1 C15 C12 104.5(5)
C17 C15 C12 112.7(5)
N1 C15 C16 107.0(5)
C17 C15 C16 109.8(5)
C12 C15 C16 111.3(5)
C15 C16 H37 109.5
C15 C16 H38 109.5
H37 C16 H38 109.5
C15 C16 H39 109.5
H37 C16 H39 109.5
H38 C16 H39 109.5
C15 C17 H40 109.5
C15 C17 H41 109.5
H40 C17 H41 109.5
C15 C17 H42 109.5
H40 C17 H42 109.5
H41 C17 H42 109.5
N1 C18 C19 125.8(6)
N1 C18 H8 117.1
C19 C18 H8 117.1
C28 C19 C18 121.9(6)
C28 C19 C20 119.0(6)
C18 C19 C20 118.3(6)
C21 C20 C25 117.7(6)
C21 C20 C19 123.3(6)
C25 C20 C19 119.0(6)
C22 C21 C20 121.7(7)
C22 C21 H9 119.1
C20 C21 H9 119.1
C21 C22 C23 120.6(7)
C21 C22 H10 119.7
C23 C22 H10 119.7
C24 C23 C22 119.2(7)
C24 C23 H11 120.4
C22 C23 H11 120.4
C23 C24 C25 121.3(7)
C23 C24 H12 119.4
C25 C24 H12 119.4
C26 C25 C20 119.4(6)
C26 C25 C24 121.2(6)
C20 C25 C24 119.3(6)
C27 C26 C25 122.0(6)
C27 C26 H13 119.0
C25 C26 H13 119.0
C26 C27 C28 120.2(6)
C26 C27 H14 119.9
C28 C27 H14 119.9
O1 C28 C19 122.8(5)
O1 C28 C27 116.9(5)
C19 C28 C27 120.2(6)
O4 C29 C38 123.4(5)
O4 C29 C30 116.5(6)
C38 C29 C30 120.1(6)
C31 C30 C29 120.2(6)
C31 C30 H15 119.9
C29 C30 H15 119.9
C30 C31 C32 122.7(6)
C30 C31 H16 118.7
C32 C31 H16 118.7
C31 C32 C33 122.2(6)
C31 C32 C37 118.7(6)
C33 C32 C37 119.1(6)
C34 C33 C32 121.6(7)
C34 C33 H17 119.2
C32 C33 H17 119.2
C33 C34 C35 119.3(7)
C33 C34 H18 120.4
C35 C34 H18 120.4
C34 C35 C36 121.6(7)
C34 C35 H19 119.2
C36 C35 H19 119.2
C35 C36 C37 120.7(7)
C35 C36 H20 119.6
C37 C36 H20 119.6
C36 C37 C32 117.4(6)
C36 C37 C38 124.3(6)
C32 C37 C38 118.3(6)
C29 C38 C39 121.3(5)
C29 C38 C37 119.7(5)
C39 C38 C37 118.8(6)
N4 C39 C38 127.5(6)
N4 C39 H21 116.2
C38 C39 H21 116.2
N4 C40 C41 110.7(5)
N4 C40 C42 106.1(5)
C41 C40 C42 109.9(5)
N4 C40 C43 107.5(5)
C41 C40 C43 110.9(5)
C42 C40 C43 111.6(5)
C40 C41 H43 109.5
C40 C41 H44 109.5
H43 C41 H44 109.5
C40 C41 H45 109.5
H43 C41 H45 109.5
H44 C41 H45 109.5
C40 C42 H46 109.5
C40 C42 H47 109.5
H46 C42 H47 109.5
C40 C42 H48 109.5
H46 C42 H48 109.5
H47 C42 H48 109.5
N3 C43 C44 105.4(5)
N3 C43 C45 112.5(5)
C44 C43 C45 109.2(5)
N3 C43 C40 104.9(5)
C44 C43 C40 113.3(5)
C45 C43 C40 111.3(5)
C43 C44 H49 109.5
C43 C44 H50 109.5
H49 C44 H50 109.5
C43 C44 H51 109.5
H49 C44 H51 109.5
H50 C44 H51 109.5
C43 C45 H52 109.5
C43 C45 H53 109.5
H52 C45 H53 109.5
C43 C45 H54 109.5
H52 C45 H54 109.5
H53 C45 H54 109.5
N3 C46 C47 127.0(6)
N3 C46 H22 116.5
C47 C46 H22 116.5
C56 C47 C46 121.2(6)
C56 C47 C48 118.9(6)
C46 C47 C48 119.7(6)
C49 C48 C53 116.4(6)
C49 C48 C47 123.3(6)
C53 C48 C47 120.3(6)
C50 C49 C48 122.1(7)
C50 C49 H23 119.0
C48 C49 H23 119.0
C49 C50 C51 120.5(7)
C49 C50 H24 119.8
C51 C50 H24 119.8
C52 C51 C50 119.1(7)
C52 C51 H25 120.4
C50 C51 H25 120.4
C51 C52 C53 121.1(7)
C51 C52 H26 119.4
C53 C52 H26 119.4
C52 C53 C48 120.8(7)
C52 C53 C54 120.7(7)
C48 C53 C54 118.3(6)
C55 C54 C53 121.6(6)
C55 C54 H27 119.2
C53 C54 H27 119.2
C54 C55 C56 121.1(6)
C54 C55 H28 119.5
C56 C55 H28 119.5
O3 C56 C47 123.1(6)
O3 C56 C55 117.3(5)
C47 C56 C55 119.5(6)
O5 C57 O6 124.2(6)
O5 C57 C58 116.0(5)
O6 C57 C58 119.8(5)
C57 C58 C59 112.0(5)
C57 C58 H61 109.2
C59 C58 H61 109.2
C57 C58 H62 109.2
C59 C58 H62 109.2
H61 C58 H62 107.9
N7 C59 C58 111.1(5)
N7 C59 H63 109.4
C58 C59 H63 109.4
N7 C59 H64 109.4
C58 C59 H64 109.4
H63 C59 H64 108.0
N6 C60 N5 125.6(6)
N6 C60 H29 117.2
N5 C60 H29 117.2
C63 C61 N6 127.4(6)
C63 C61 N7 106.9(6)
N6 C61 N7 125.6(6)
N8 C62 N7 113.9(6)
N8 C62 H30 123.0
N7 C62 H30 123.0
C61 C63 N8 110.8(6)
C61 C63 C64 118.8(6)
N8 C63 C64 130.1(6)
N9 C64 N5 122.2(6)
N9 C64 C63 125.1(6)
N5 C64 C63 112.6(6)
O15 C65 H55 109.5
O15 C65 H56 109.5
H55 C65 H56 109.5
O15 C65 H57 109.5
H55 C65 H57 109.5
H56 C65 H57 109.5

loop_
_geom_bond_atom_site_label_1
_geom_bond_atom_site_label_2
_geom_bond_distance
Mn1 O1 1.866(4)
Mn1 O2 1.895(4)
Mn1 N1 1.970(5)
Mn1 N2 1.997(6)
Mn1 O5 2.054(4)
Mn2 O4 1.875(4)
Mn2 O3 1.906(4)
Mn2 N3 1.975(5)
Mn2 N4 1.976(5)
Mn2 O6 2.106(4)
Cl1 O8 1.397(6)
Cl1 O7 1.424(5)
Cl1 O10 1.438(5)
Cl1 O9 1.441(6)
Cl2 O14 1.386(7)
Cl2 O13 1.399(8)
Cl2 O12 1.420(6)
Cl2 O11 1.425(6)
O2 C1 1.316(7)
O1 C28 1.336(7)
O4 C29 1.322(7)
O3 C56 1.330(7)
O5 C57 1.237(7)
O6 C57 1.273(7)
O15 C65 1.392(10)
O15 H66 1.10(8)
N2 C11 1.283(7)
N2 C12 1.486(7)
N1 C18 1.305(7)
N1 C15 1.530(8)
N4 C39 1.280(7)
N4 C40 1.512(7)
N3 C46 1.297(7)
N3 C43 1.496(7)
N5 C60 1.333(9)
N5 C64 1.356(8)
N5 H60 0.8800
N6 C60 1.328(9)
N6 C61 1.363(8)
N7 C61 1.374(8)
N7 C62 1.377(8)
N7 C59 1.464(8)
N8 C62 1.307(8)
N8 C63 1.386(8)
N9 C64 1.304(8)
N9 H58 0.8800
N9 H59 0.8800
C1 C10 1.399(8)
C1 C2 1.436(8)
C2 C3 1.356(9)
C2 H1 0.9500
C3 C4 1.423(9)
C3 H2 0.9500
C4 C5 1.407(9)
C4 C9 1.422(8)
C5 C6 1.376(10)
C5 H3 0.9500
C6 C7 1.393(9)
C6 H4 0.9500
C7 C8 1.357(8)
C7 H5 0.9500
C8 C9 1.429(9)
C8 H6 0.9500
C9 C10 1.445(8)
C10 C11 1.432(8)
C11 H7 0.9500
C12 C14 1.517(8)
C12 C15 1.544(9)
C12 C13 1.548(9)
C13 H31 0.9800
C13 H32 0.9800
C13 H33 0.9800
C14 H34 0.9800
C14 H35 0.9800
C14 H36 0.9800
C15 C17 1.540(8)
C15 C16 1.546(9)
C16 H37 0.9800
C16 H38 0.9800
C16 H39 0.9800
C17 H40 0.9800
C17 H41 0.9800
C17 H42 0.9800
C18 C19 1.417(8)
C18 H8 0.9500
C19 C28 1.411(9)
C19 C20 1.458(8)
C20 C21 1.411(9)
C20 C25 1.420(9)
C21 C22 1.382(8)
C21 H9 0.9500
C22 C23 1.414(10)
C22 H10 0.9500
C23 C24 1.362(10)
C23 H11 0.9500
C24 C25 1.439(9)
C24 H12 0.9500
C25 C26 1.413(10)
C26 C27 1.366(9)
C26 H13 0.9500
C27 C28 1.423(8)
C27 H14 0.9500
C29 C38 1.402(8)
C29 C30 1.421(8)
C30 C31 1.370(8)
C30 H15 0.9500
C31 C32 1.404(9)
C31 H16 0.9500
C32 C33 1.419(9)
C32 C37 1.446(8)
C33 C34 1.356(11)
C33 H17 0.9500
C34 C35 1.391(11)
C34 H18 0.9500
C35 C36 1.392(9)
C35 H19 0.9500
C36 C37 1.400(9)
C36 H20 0.9500
C37 C38 1.459(8)
C38 C39 1.431(8)
C39 H21 0.9500
C40 C41 1.530(8)
C40 C42 1.531(8)
C40 C43 1.570(9)
C41 H43 0.9800
C41 H44 0.9800
C41 H45 0.9800
C42 H46 0.9800
C42 H47 0.9800
C42 H48 0.9800
C43 C44 1.531(8)
C43 C45 1.545(8)
C44 H49 0.9800
C44 H50 0.9800
C44 H51 0.9800
C45 H52 0.9800
C45 H53 0.9800
C45 H54 0.9800
C46 C47 1.427(8)
C46 H22 0.9500
C47 C56 1.415(8)
C47 C48 1.442(8)
C48 C49 1.418(9)
C48 C53 1.423(9)
C49 C50 1.375(9)
C49 H23 0.9500
C50 C51 1.417(10)
C50 H24 0.9500
C51 C52 1.362(10)
C51 H25 0.9500
C52 C53 1.412(9)
C52 H26 0.9500
C53 C54 1.424(10)
C54 C55 1.362(8)
C54 H27 0.9500
C55 C56 1.427(8)
C55 H28 0.9500
C57 C58 1.511(8)
C58 C59 1.519(9)
C58 H61 0.9900
C58 H62 0.9900
C59 H63 0.9900
C59 H64 0.9900
C60 H29 0.9500
C61 C63 1.357(9)
C62 H30 0.9500
C63 C64 1.424(8)
C65 H55 0.9800
C65 H56 0.9800
C65 H57 0.9800

loop_
_geom_torsion_atom_site_label_1
_geom_torsion_atom_site_label_2
_geom_torsion_atom_site_label_3
_geom_torsion_atom_site_label_4
_geom_torsion
O1 Mn1 O2 C1 -163.3(4)
N1 Mn1 O2 C1 97.1(7)
N2 Mn1 O2 C1 26.9(5)
O5 Mn1 O2 C1 -61.8(5)
O2 Mn1 O1 C28 -179.6(5)
N1 Mn1 O1 C28 -18.9(5)
N2 Mn1 O1 C28 -68.7(11)
O5 Mn1 O1 C28 90.2(5)
O3 Mn2 O4 C29 169.1(5)
N3 Mn2 O4 C29 37.7(17)
N4 Mn2 O4 C29 -0.2(5)
O6 Mn2 O4 C29 -99.2(5)
O4 Mn2 O3 C56 148.0(4)
N3 Mn2 O3 C56 -37.7(4)
N4 Mn2 O3 C56 -95.5(10)
O6 Mn2 O3 C56 51.8(4)
O1 Mn1 O5 C57 -37.4(11)
O2 Mn1 O5 C57 -129.7(11)
N1 Mn1 O5 C57 57.6(11)
N2 Mn1 O5 C57 138.7(11)
O4 Mn2 O6 C57 -43.4(6)
O3 Mn2 O6 C57 50.8(6)
N3 Mn2 O6 C57 141.8(6)
N4 Mn2 O6 C57 -135.6(5)
O1 Mn1 N2 C11 -135.4(9)
O2 Mn1 N2 C11 -24.5(5)
N1 Mn1 N2 C11 174.1(5)
O5 Mn1 N2 C11 65.2(5)
O1 Mn1 N2 C12 62.6(11)
O2 Mn1 N2 C12 173.5(4)
N1 Mn1 N2 C12 12.1(4)
O5 Mn1 N2 C12 -96.7(4)
O1 Mn1 N1 C18 14.4(5)
O2 Mn1 N1 C18 114.2(7)
N2 Mn1 N1 C18 -174.0(6)
O5 Mn1 N1 C18 -88.1(5)
O1 Mn1 N1 C15 -155.3(4)
O2 Mn1 N1 C15 -55.5(8)
N2 Mn1 N1 C15 16.3(4)
O5 Mn1 N1 C15 102.2(4)
O4 Mn2 N4 C39 -8.4(5)
O3 Mn2 N4 C39 -125.1(9)
N3 Mn2 N4 C39 176.3(5)
O6 Mn2 N4 C39 88.0(5)
O4 Mn2 N4 C40 -175.0(4)
O3 Mn2 N4 C40 68.2(10)
N3 Mn2 N4 C40 9.7(4)
O6 Mn2 N4 C40 -78.7(4)
O4 Mn2 N3 C46 155.2(13)
O3 Mn2 N3 C46 23.7(5)
N4 Mn2 N3 C46 -166.5(5)
O6 Mn2 N3 C46 -67.5(5)
O4 Mn2 N3 C43 -22.3(17)
O3 Mn2 N3 C43 -153.8(4)
N4 Mn2 N3 C43 16.1(4)
O6 Mn2 N3 C43 115.0(4)
Mn1 O2 C1 C10 -17.1(8)
Mn1 O2 C1 C2 163.9(4)
O2 C1 C2 C3 178.9(5)
C10 C1 C2 C3 -0.2(9)
C1 C2 C3 C4 0.3(10)
C2 C3 C4 C5 179.3(6)
C2 C3 C4 C9 1.7(10)
C3 C4 C5 C6 -176.0(6)
C9 C4 C5 C6 1.6(10)
C4 C5 C6 C7 0.4(11)
C5 C6 C7 C8 -0.5(11)
C6 C7 C8 C9 -1.3(10)
C5 C4 C9 C8 -3.2(9)
C3 C4 C9 C8 174.5(6)
C5 C4 C9 C10 178.6(6)
C3 C4 C9 C10 -3.7(9)
C7 C8 C9 C4 3.1(9)
C7 C8 C9 C10 -178.8(6)
O2 C1 C10 C11 -4.4(9)
C2 C1 C10 C11 174.6(5)
O2 C1 C10 C9 179.0(5)
C2 C1 C10 C9 -2.0(9)
C4 C9 C10 C1 3.9(9)
C8 C9 C10 C1 -174.2(6)
C4 C9 C10 C11 -172.7(5)
C8 C9 C10 C11 9.2(9)
C12 N2 C11 C10 174.2(6)
Mn1 N2 C11 C10 13.6(9)
C1 C10 C11 N2 5.3(10)
C9 C10 C11 N2 -178.0(6)
C11 N2 C12 C14 39.6(8)
Mn1 N2 C12 C14 -158.6(4)
C11 N2 C12 C15 161.7(5)
Mn1 N2 C12 C15 -36.5(6)
C11 N2 C12 C13 -79.8(7)
Mn1 N2 C12 C13 82.1(5)
C18 N1 C15 C17 28.6(8)
Mn1 N1 C15 C17 -161.2(4)
C18 N1 C15 C12 150.5(6)
Mn1 N1 C15 C12 -39.3(6)
C18 N1 C15 C16 -91.3(7)
Mn1 N1 C15 C16 78.9(5)
N2 C12 C15 N1 46.2(6)
C14 C12 C15 N1 167.5(5)
C13 C12 C15 N1 -70.7(6)
N2 C12 C15 C17 167.2(5)
C14 C12 C15 C17 -71.6(7)
C13 C12 C15 C17 50.3(7)
N2 C12 C15 C16 -69.0(6)
C14 C12 C15 C16 52.2(7)
C13 C12 C15 C16 174.1(5)
C15 N1 C18 C19 167.7(6)
Mn1 N1 C18 C19 -1.4(9)
N1 C18 C19 C28 -14.3(10)
N1 C18 C19 C20 176.0(6)
C28 C19 C20 C21 173.0(6)
C18 C19 C20 C21 -17.0(9)
C28 C19 C20 C25 -5.1(9)
C18 C19 C20 C25 165.0(6)
C25 C20 C21 C22 -3.4(9)
C19 C20 C21 C22 178.5(6)
C20 C21 C22 C23 0.2(10)
C21 C22 C23 C24 1.2(11)
C22 C23 C24 C25 0.7(11)
C21 C20 C25 C26 -174.7(6)
C19 C20 C25 C26 3.4(9)
C21 C20 C25 C24 5.2(9)
C19 C20 C25 C24 -176.7(6)
C23 C24 C25 C26 175.9(6)
C23 C24 C25 C20 -4.0(10)
C20 C25 C26 C27 1.1(9)
C24 C25 C26 C27 -178.8(6)
C25 C26 C27 C28 -4.1(9)
Mn1 O1 C28 C19 10.1(8)
Mn1 O1 C28 C27 -172.3(4)
C18 C19 C28 O1 10.1(9)
C20 C19 C28 O1 179.8(5)
C18 C19 C28 C27 -167.4(6)
C20 C19 C28 C27 2.3(9)
C26 C27 C28 O1 -175.4(6)
C26 C27 C28 C19 2.3(9)
Mn2 O4 C29 C38 6.8(8)
Mn2 O4 C29 C30 -172.2(4)
O4 C29 C30 C31 176.8(5)
C38 C29 C30 C31 -2.3(9)
C29 C30 C31 C32 3.3(9)
C30 C31 C32 C33 179.9(6)
C30 C31 C32 C37 0.4(9)
C31 C32 C33 C34 -176.2(6)
C37 C32 C33 C34 3.3(10)
C32 C33 C34 C35 0.6(11)
C33 C34 C35 C36 -2.8(11)
C34 C35 C36 C37 0.9(11)
C35 C36 C37 C32 3.0(9)
C35 C36 C37 C38 -177.7(6)
C31 C32 C37 C36 174.5(5)
C33 C32 C37 C36 -5.0(9)
C31 C32 C37 C38 -4.8(9)
C33 C32 C37 C38 175.7(5)
O4 C29 C38 C39 -6.1(9)
C30 C29 C38 C39 172.9(6)
O4 C29 C38 C37 178.8(5)
C30 C29 C38 C37 -2.2(8)
C36 C37 C38 C29 -173.5(6)
C32 C37 C38 C29 5.7(8)
C36 C37 C38 C39 11.2(9)
C32 C37 C38 C39 -169.6(5)
C40 N4 C39 C38 177.3(6)
Mn2 N4 C39 C38 11.3(9)
C29 C38 C39 N4 -3.6(10)
C37 C38 C39 N4 171.6(6)
C39 N4 C40 C41 40.0(7)
Mn2 N4 C40 C41 -152.6(4)
C39 N4 C40 C42 -79.2(7)
Mn2 N4 C40 C42 88.2(5)
C39 N4 C40 C43 161.3(5)
Mn2 N4 C40 C43 -31.3(5)
C46 N3 C43 C44 -93.5(6)
Mn2 N3 C43 C44 84.0(5)
C46 N3 C43 C45 25.5(8)
Mn2 N3 C43 C45 -157.0(4)
C46 N3 C43 C40 146.7(5)
Mn2 N3 C43 C40 -35.8(5)
N4 C40 C43 N3 41.0(6)
C41 C40 C43 N3 162.1(5)
C42 C40 C43 N3 -75.0(6)
N4 C40 C43 C44 -73.5(6)
C41 C40 C43 C44 47.6(7)
C42 C40 C43 C44 170.5(5)
N4 C40 C43 C45 162.9(5)
C41 C40 C43 C45 -76.0(6)
C42 C40 C43 C45 47.0(7)
C43 N3 C46 C47 174.8(6)
Mn2 N3 C46 C47 -2.5(9)
N3 C46 C47 C56 -16.1(10)
N3 C46 C47 C48 168.6(6)
C56 C47 C48 C49 177.3(6)
C46 C47 C48 C49 -7.3(9)
C56 C47 C48 C53 -2.4(9)
C46 C47 C48 C53 172.9(6)
C53 C48 C49 C50 -0.2(10)
C47 C48 C49 C50 -179.9(6)
C48 C49 C50 C51 0.5(10)
C49 C50 C51 C52 -1.2(10)
C50 C51 C52 C53 1.6(10)
C51 C52 C53 C48 -1.2(10)
C51 C52 C53 C54 174.3(6)
C49 C48 C53 C52 0.5(9)
C47 C48 C53 C52 -179.7(6)
C49 C48 C53 C54 -175.1(6)
C47 C48 C53 C54 4.7(9)
C52 C53 C54 C55 -179.4(6)
C48 C53 C54 C55 -3.8(9)
C53 C54 C55 C56 0.7(9)
Mn2 O3 C56 C47 31.1(7)
Mn2 O3 C56 C55 -151.8(4)
C46 C47 C56 O3 1.0(9)
C48 C47 C56 O3 176.3(5)
C46 C47 C56 C55 -176.1(6)
C48 C47 C56 C55 -0.8(9)
C54 C55 C56 O3 -175.6(5)
C54 C55 C56 C47 1.7(9)
Mn1 O5 C57 O6 -3.2(15)
Mn1 O5 C57 C58 175.8(8)
Mn2 O6 C57 O5 -172.3(4)
Mn2 O6 C57 C58 8.7(9)
O5 C57 C58 C59 -42.7(8)
O6 C57 C58 C59 136.4(6)
C61 N7 C59 C58 102.0(7)
C62 N7 C59 C58 -75.3(9)
C57 C58 C59 N7 177.4(5)
C61 N6 C60 N5 -0.1(10)
C64 N5 C60 N6 -0.2(11)
C60 N6 C61 C63 -0.9(10)
C60 N6 C61 N7 176.3(6)
C62 N7 C61 C63 0.9(7)
C59 N7 C61 C63 -176.9(6)
C62 N7 C61 N6 -176.8(6)
C59 N7 C61 N6 5.5(11)
C63 N8 C62 N7 -0.3(8)
C61 N7 C62 N8 -0.4(8)
C59 N7 C62 N8 177.4(6)
N6 C61 C63 N8 176.5(6)
N7 C61 C63 N8 -1.1(8)
N6 C61 C63 C64 2.2(11)
N7 C61 C63 C64 -175.4(6)
C62 N8 C63 C61 0.9(8)
C62 N8 C63 C64 174.4(7)
C60 N5 C64 N9 -179.2(6)
C60 N5 C64 C63 1.4(9)
C61 C63 C64 N9 178.4(6)
N8 C63 C64 N9 5.4(11)
C61 C63 C64 N5 -2.2(9)
N8 C63 C64 N5 -175.2(7)
